data_2236831
loop_
_publ_author_name
'Phakhodee, Wong'
'Laphookhieo, Surat'
'Prior, Timothy John'
'Rujiwatra, Apinpus'

_publ_section_title
;
 (1<i>R</i>,3<i>R</i>,4<i>R</i>,6<i>S</i>)-4-(7-Methoxy-2-oxo-2<i>H</i>-chromen-6-yl)-1-methyl-3,6-dioxabicyclo[3.1.0]hexan-2-yl
 acetate
;
_journal_coeditor_code BX2427
_journal_issue 12
_journal_name_full 'Acta Crystallographica Section E'
_journal_page_first o3421
_journal_page_last o3422
_journal_paper_doi 10.1107/S1600536812047617
_journal_volume 68
_journal_year 2012
_chemical_formula_iupac 'C17 H16 O7'
_chemical_formula_moiety 'C17 H16 O7'
_chemical_formula_sum 'C17 H16 O7'
_chemical_formula_weight 332.31
_chemical_name_common
;
acetyldihydromicromylin A
;
_chemical_name_systematic
;
(1<i>R</i>,3<i>R</i>,4<i>R</i>,6<i>S</i>)-4-(7-Methoxy-2-oxo-2<i>H</i>-
chromen-6-yl)-1-methyl-3,6-dioxabicyclo[3.1.0]hexan-2-yl acetate
;
_space_group_IT_number 4
_symmetry_cell_setting monoclinic
_symmetry_space_group_name_Hall 'P 2yb'
_symmetry_space_group_name_H-M 'P 1 21 1'
_atom_sites_solution_hydrogens geom
_atom_sites_solution_primary direct
_atom_sites_solution_secondary difmap
_audit_creation_method SHELXL-97
_cell_angle_alpha 90.00
_cell_angle_beta 95.970(7)
_cell_angle_gamma 90.00
_cell_formula_units_Z 2
_cell_length_a 10.4825(16)
_cell_length_b 6.9213(9)
_cell_length_c 11.0212(18)
_cell_measurement_reflns_used 3003
_cell_measurement_temperature 298(2)
_cell_measurement_theta_max 28.26
_cell_measurement_theta_min 1.86
_cell_volume 795.3(2)
_computing_cell_refinement 'SAINT (Bruker, 1997)'
_computing_data_collection 'APEX2 (Bruker, 2008)'
_computing_data_reduction 'SAINT (Bruker, 1997)'
_computing_molecular_graphics 'DIAMOND (Brandenburg, 2007)'
_computing_publication_material 'publCIF (Westrip, 2010) and PLATON (Spek, 2009)'
_computing_structure_refinement 'SHELXL97 (Sheldrick, 2008)'
_computing_structure_solution 'SHELXS97 (Sheldrick, 2008)'
_diffrn_ambient_temperature 298(2)
_diffrn_measured_fraction_theta_full 0.997
_diffrn_measured_fraction_theta_max 0.997
_diffrn_measurement_device_type 'Bruker SMART APEXII CCD area-detector'
_diffrn_measurement_method '\w scans'
_diffrn_radiation_monochromator graphite
_diffrn_radiation_source 'fine-focus sealed tube'
_diffrn_radiation_type MoK\a
_diffrn_radiation_wavelength 0.71073
_diffrn_reflns_av_R_equivalents 0.0207
_diffrn_reflns_av_sigmaI/netI 0.0268
_diffrn_reflns_limit_h_max 8
_diffrn_reflns_limit_h_min -13
_diffrn_reflns_limit_k_max 9
_diffrn_reflns_limit_k_min -7
_diffrn_reflns_limit_l_max 14
_diffrn_reflns_limit_l_min -14
_diffrn_reflns_number 4381
_diffrn_reflns_theta_full 28.26
_diffrn_reflns_theta_max 28.26
_diffrn_reflns_theta_min 2.55
_exptl_absorpt_coefficient_mu 0.109
_exptl_absorpt_correction_T_max 0.7457
_exptl_absorpt_correction_T_min 0.6525
_exptl_absorpt_correction_type multi-scan
_exptl_absorpt_process_details '(SADABS; Bruker, 1997)'
_exptl_crystal_colour colourless
_exptl_crystal_density_diffrn 1.388
_exptl_crystal_density_method 'not measured'
_exptl_crystal_description block
_exptl_crystal_F_000 348
_exptl_crystal_size_max 0.640
_exptl_crystal_size_mid 0.320
_exptl_crystal_size_min 0.240
_refine_diff_density_max 0.465
_refine_diff_density_min -0.239
_refine_ls_abs_structure_details none
_refine_ls_extinction_method none
_refine_ls_goodness_of_fit_ref 1.057
_refine_ls_hydrogen_treatment mixed
_refine_ls_matrix_type full
_refine_ls_number_parameters 223
_refine_ls_number_reflns 2123
_refine_ls_number_restraints 2
_refine_ls_restrained_S_all 1.057
_refine_ls_R_factor_all 0.0592
_refine_ls_R_factor_gt 0.0460
_refine_ls_shift/su_max 0.000
_refine_ls_shift/su_mean 0.000
_refine_ls_structure_factor_coef Fsqd
_refine_ls_weighting_details 'calc w=1/[\s^2^(Fo^2^)+(0.0701P)^2^+0.1456P] where P=(Fo^2^+2Fc^2^)/3'
_refine_ls_weighting_scheme calc
_refine_ls_wR_factor_gt 0.1236
_refine_ls_wR_factor_ref 0.1360
_reflns_number_gt 1692
_reflns_number_total 2123
_reflns_threshold_expression I>2sigma(I)
_cod_data_source_file bx2427.cif
_cod_data_source_block I
_cod_original_sg_symbol_H-M 'P 21'
_cod_database_code 2236831
_cod_database_fobs_code 2236831

loop_
_symmetry_equiv_pos_as_xyz
'x, y, z'
'-x, y+1/2, -z'

loop_
_atom_site_type_symbol
_atom_site_label
_atom_site_fract_x
_atom_site_fract_y
_atom_site_fract_z
_atom_site_U_iso_or_equiv
_atom_site_adp_type
_atom_site_calc_flag
_atom_site_refinement_flags
_atom_site_occupancy
_atom_site_symmetry_multiplicity
_atom_site_disorder_assembly
_atom_site_disorder_group
O O1 -0.09274(16) 0.0334(4) 0.56547(17) 0.0485(5) Uani d . 1 1 . .
C C2 -0.2211(2) 0.0363(5) 0.5224(3) 0.0509(6) Uani d . 1 1 . .
O O2 -0.2958(2) 0.0392(4) 0.5982(2) 0.0701(7) Uani d . 1 1 . .
C C3 -0.2509(2) 0.0355(5) 0.3921(3) 0.0542(7) Uani d . 1 1 . .
H H3 -0.335(3) 0.0402(6) 0.3602(13) 0.065 Uiso calc R 1 1 . .
C C4 -0.1595(2) 0.0280(5) 0.3155(3) 0.0490(6) Uani d . 1 1 . .
H H4 -0.1858(8) 0.0256(5) 0.219(3) 0.059 Uiso calc R 1 1 . .
C C5 0.0765(2) 0.0093(4) 0.2907(2) 0.0434(6) Uani d . 1 1 . .
H H5 0.0579(6) 0.0024(5) 0.199(3) 0.052 Uiso calc R 1 1 . .
C C6 0.2015(2) 0.0050(4) 0.3416(2) 0.0438(6) Uani d . 1 1 . .
C C7 0.2260(2) 0.0189(4) 0.4699(2) 0.0425(5) Uani d . 1 1 . .
O O3 0.35235(16) 0.0218(4) 0.51324(18) 0.0587(6) Uani d . 1 1 . .
C C16 0.3858(3) 0.0418(6) 0.6410(3) 0.0572(7) Uani d . 1 1 . .
H H16A 0.3431 0.1526 0.6702 0.086 Uiso calc R 1 1 . .
H H16B 0.4769 0.0582 0.6572 0.086 Uiso calc R 1 1 . .
H H16C 0.3600 -0.0719 0.6820 0.086 Uiso calc R 1 1 . .
C C8 0.1272(2) 0.0280(5) 0.5436(2) 0.0423(5) Uani d . 1 1 . .
H H8 0.1452(6) 0.0344(5) 0.633(3) 0.051 Uiso calc R 1 1 . .
C C9 0.0026(2) 0.0280(4) 0.4886(2) 0.0389(5) Uani d . 1 1 . .
C C10 -0.0266(2) 0.0232(4) 0.3624(2) 0.0408(5) Uani d . 1 1 . .
C C11 0.3156(3) -0.0214(5) 0.2692(3) 0.0502(7) Uani d . 1 1 . .
H H11 0.3788 -0.1042 0.3159 0.060 Uiso calc R 1 1 . .
O O11 0.2824(2) -0.1069(4) 0.1510(2) 0.0606(6) Uani d . 1 1 . .
C C12 0.3783(3) 0.1663(6) 0.2434(3) 0.0563(8) Uani d . 1 1 . .
H H12 0.3774 0.2751 0.3003 0.068 Uiso calc R 1 1 . .
O O12 0.48617(19) 0.1365(5) 0.1725(2) 0.0697(7) Uani d . 1 1 . .
C C13 0.3647(3) 0.1984(6) 0.1116(3) 0.0621(8) Uani d . 1 1 . .
C C14 0.2937(3) 0.0253(6) 0.0571(3) 0.0599(8) Uani d . 1 1 . .
H H14 0.3396 -0.0323 -0.0070 0.072 Uiso calc R 1 1 . .
O O13 0.1675(2) 0.0904(4) 0.00763(19) 0.0656(7) Uani d . 1 1 A .
C C15 0.3633(4) 0.3895(9) 0.0470(4) 0.0931(14) Uani d . 1 1 . .
H H15A 0.2762 0.4289 0.0248 0.140 Uiso calc R 1 1 . .
H H15B 0.4066 0.3773 -0.0252 0.140 Uiso calc R 1 1 . .
H H15C 0.4062 0.4845 0.1000 0.140 Uiso calc R 1 1 . .
C C17 0.1085(3) -0.0092(6) -0.0852(3) 0.0652(9) Uani d D 1 1 . .
C C18 -0.0245(4) 0.0466(8) -0.1189(4) 0.0793(11) Uani d . 1 1 A .
H H18A -0.0547 -0.0112 -0.1957 0.119 Uiso calc R 1 1 . .
H H18B -0.0301 0.1847 -0.1258 0.119 Uiso calc R 1 1 . .
H H18C -0.0762 0.0031 -0.0573 0.119 Uiso calc R 1 1 . .
O O19A 0.1483(6) -0.1679(10) -0.1149(6) 0.0843(12) Uiso d PD 0.567(8) 1 A .
O O19B 0.1763(7) -0.0896(14) -0.1535(7) 0.0843(12) Uiso d PD 0.433(8) 1 A 2

loop_
_atom_site_aniso_label
_atom_site_aniso_U_11
_atom_site_aniso_U_22
_atom_site_aniso_U_33
_atom_site_aniso_U_12
_atom_site_aniso_U_13
_atom_site_aniso_U_23
O1 0.0370(8) 0.0543(11) 0.0556(10) 0.0019(10) 0.0112(7) 0.0022(11)
C2 0.0374(12) 0.0414(14) 0.0750(18) 0.0000(13) 0.0113(12) 0.0053(16)
O2 0.0463(10) 0.0742(16) 0.0943(16) -0.0031(13) 0.0283(10) 0.0057(15)
C3 0.0318(11) 0.0494(15) 0.0794(19) -0.0042(14) -0.0037(11) 0.0071(17)
C4 0.0404(12) 0.0459(14) 0.0585(15) -0.0051(14) -0.0054(11) 0.0033(15)
C5 0.0440(12) 0.0436(14) 0.0424(12) -0.0009(12) 0.0030(10) 0.0011(12)
C6 0.0382(11) 0.0446(15) 0.0489(13) 0.0013(12) 0.0067(10) -0.0025(13)
C7 0.0328(10) 0.0427(13) 0.0513(13) 0.0040(12) 0.0007(9) 0.0008(13)
O3 0.0323(8) 0.0833(16) 0.0599(11) 0.0021(12) 0.0015(7) -0.0034(13)
C16 0.0388(12) 0.0655(19) 0.0640(16) 0.0071(15) -0.0103(11) -0.0031(17)
C8 0.0380(11) 0.0451(13) 0.0433(12) 0.0010(13) 0.0016(9) -0.0007(13)
C9 0.0344(10) 0.0341(11) 0.0486(12) 0.0009(12) 0.0059(9) 0.0029(12)
C10 0.0354(10) 0.0373(12) 0.0491(12) -0.0022(12) 0.0006(9) 0.0003(12)
C11 0.0416(13) 0.0589(18) 0.0509(14) 0.0051(13) 0.0080(11) -0.0103(13)
O11 0.0620(13) 0.0600(12) 0.0615(13) 0.0007(11) 0.0147(10) -0.0160(11)
C12 0.0384(13) 0.075(2) 0.0578(16) -0.0085(15) 0.0171(12) -0.0156(16)
O12 0.0379(10) 0.110(2) 0.0636(13) -0.0054(12) 0.0170(9) -0.0161(14)
C13 0.0450(15) 0.082(2) 0.0624(18) -0.0085(17) 0.0210(13) -0.0089(18)
C14 0.0442(13) 0.083(2) 0.0541(15) 0.0060(18) 0.0143(11) -0.0172(18)
O13 0.0501(11) 0.0877(18) 0.0588(12) 0.0055(11) 0.0046(9) -0.0196(12)
C15 0.081(3) 0.104(3) 0.099(3) -0.023(3) 0.030(2) 0.021(3)
C17 0.0663(18) 0.083(3) 0.0468(14) 0.0084(18) 0.0062(13) -0.0103(16)
C18 0.071(2) 0.092(3) 0.072(2) -0.001(2) -0.0103(17) 0.006(2)

loop_
_atom_type_symbol
_atom_type_description
_atom_type_scat_dispersion_real
_atom_type_scat_dispersion_imag
_atom_type_scat_source
C C 0.0030 0.0020 'International Tables Vol C Tables 4.2.6.8 and 6.1.1.4'
H H 0.0000 0.0000 'International Tables Vol C Tables 4.2.6.8 and 6.1.1.4'
O O 0.0110 0.0060 'International Tables Vol C Tables 4.2.6.8 and 6.1.1.4'

loop_
_geom_angle_atom_site_label_1
_geom_angle_atom_site_label_2
_geom_angle_atom_site_label_3
_geom_angle
C9 O1 C2 122.2(2)
O2 C2 O1 116.3(3)
O2 C2 C3 127.2(3)
O1 C2 C3 116.5(2)
C4 C3 C2 122.2(2)
C4 C3 H3 118.9
C2 C3 H3 118.9
C3 C4 C10 120.3(2)
C3 C4 H4 119.9
C10 C4 H4 119.9
C6 C5 C10 121.9(2)
C6 C5 H5 119.0
C10 C5 H5 119.0
C5 C6 C7 118.4(2)
C5 C6 C11 124.1(2)
C7 C6 C11 117.6(2)
O3 C7 C8 123.6(2)
O3 C7 C6 115.0(2)
C8 C7 C6 121.4(2)
C7 O3 C16 118.7(2)
O3 C16 H16A 109.5
O3 C16 H16B 109.5
H16A C16 H16B 109.5
O3 C16 H16C 109.5
H16A C16 H16C 109.5
H16B C16 H16C 109.5
C9 C8 C7 118.3(2)
C9 C8 H8 120.9
C7 C8 H8 120.9
O1 C9 C8 116.3(2)
O1 C9 C10 121.2(2)
C8 C9 C10 122.5(2)
C9 C10 C5 117.4(2)
C9 C10 C4 117.6(2)
C5 C10 C4 125.0(2)
O11 C11 C12 104.7(2)
O11 C11 C6 113.3(2)
C12 C11 C6 112.4(2)
O11 C11 H11 108.7
C12 C11 H11 108.7
C6 C11 H11 108.7
C14 O11 C11 111.7(3)
O12 C12 C13 59.20(19)
O12 C12 C11 111.1(3)
C13 C12 C11 108.8(3)
O12 C12 H12 120.8
C13 C12 H12 120.8
C11 C12 H12 120.8
C13 O12 C12 60.65(19)
O12 C13 C12 60.14(19)
O12 C13 C15 116.6(3)
C12 C13 C15 126.9(4)
O12 C13 C14 109.0(3)
C12 C13 C14 105.6(3)
C15 C13 C14 122.2(3)
O11 C14 O13 109.8(2)
O11 C14 C13 107.6(3)
O13 C14 C13 107.3(3)
O11 C14 H14 110.7
O13 C14 H14 110.7
C13 C14 H14 110.7
C17 O13 C14 117.4(3)
C13 C15 H15A 109.5
C13 C15 H15B 109.5
H15A C15 H15B 109.5
C13 C15 H15C 109.5
H15A C15 H15C 109.5
H15B C15 H15C 109.5
O19B C17 O13 117.1(4)
O19A C17 O13 121.5(4)
O19B C17 C18 124.5(4)
O19A C17 C18 120.7(4)
O13 C17 C18 114.4(3)
C17 C18 H18A 109.5
C17 C18 H18B 109.5
H18A C18 H18B 109.5
C17 C18 H18C 109.5
H18A C18 H18C 109.5
H18B C18 H18C 109.5

loop_
_geom_bond_atom_site_label_1
_geom_bond_atom_site_label_2
_geom_bond_distance
O1 C9 1.377(3)
O1 C2 1.380(3)
C2 O2 1.203(3)
C2 C3 1.438(4)
C3 C4 1.343(4)
C3 H3 0.9168
C4 C10 1.435(3)
C4 H4 1.0676
C5 C6 1.371(3)
C5 C10 1.406(3)
C5 H5 1.0053
C6 C7 1.413(4)
C6 C11 1.517(3)
C7 O3 1.361(3)
C7 C8 1.383(3)
O3 C16 1.422(3)
C16 H16A 0.9600
C16 H16B 0.9600
C16 H16C 0.9600
C8 C9 1.382(3)
C8 H8 0.9857
C9 C10 1.393(4)
C11 O11 1.441(3)
C11 C12 1.496(5)
C11 H11 0.9800
O11 C14 1.396(5)
C12 O12 1.455(3)
C12 C13 1.463(4)
C12 H12 0.9800
O12 C13 1.441(4)
C13 C15 1.501(7)
C13 C14 1.502(5)
C14 O13 1.450(4)
C14 H14 0.9800
O13 C17 1.332(4)
C15 H15A 0.9600
C15 H15B 0.9600
C15 H15C 0.9600
C17 O19B 1.222(7)
C17 O19A 1.231(7)
C17 C18 1.456(5)
C18 H18A 0.9600
C18 H18B 0.9600
C18 H18C 0.9600

loop_
_geom_hbond_atom_site_label_D
_geom_hbond_atom_site_label_H
_geom_hbond_atom_site_label_A
_geom_hbond_site_symmetry_A
_geom_hbond_distance_DH
_geom_hbond_distance_HA
_geom_hbond_distance_DA
_geom_hbond_angle_DHA
C4 H4 O19A 2 1.07(3) 2.463(17) 3.064(8) 114.4(7)
C5 H5 O13 . 1.01(3) 2.58(3) 3.403(3) 138.7(6)
C12 H12 O2 2_556 0.98 2.35 3.282(5) 158
C16 H16B O2 1_655 0.96 2.54 3.419(4) 153
